data_7101230
loop_
_publ_author_name
'Ian J. Hewitt'
'Jin-Kui Tang'
'N. T. Madhu'
'Rodolphe Cl\'erac'
'Gernot Buth'
'Christopher E. Anson'
'Annie K. Powell'

_publ_section_title 'A series of new structural models for the OEC in photosystem II'
_journal_issue 25
_journal_name_full 'Chemical Communications'
_journal_paper_doi 10.1039/b518026k
_journal_year 2006
_chemical_formula_sum 'C38.6 H55.9 Mn4 N11.1 Na O16.1'
_chemical_formula_weight 1175.79
_chemical_name_systematic
;
?
;
_space_group_IT_number 148
_symmetry_cell_setting rhombohedral
_symmetry_space_group_name_Hall '-R 3'
_symmetry_space_group_name_H-M 'R -3 :H'
_atom_sites_solution_hydrogens geom
_atom_sites_solution_primary direct
_atom_sites_solution_secondary difmap
_audit_creation_method SHELXL-97
_cell_angle_alpha 90.00
_cell_angle_beta 90.00
_cell_angle_gamma 120.00
_cell_formula_units_Z 18
_cell_length_a 50.422(2)
_cell_length_b 50.422(2)
_cell_length_c 10.6912(8)
_cell_measurement_reflns_used 7482
_cell_measurement_temperature 100(2)
_cell_measurement_theta_max 25.29
_cell_measurement_theta_min 2.27
_cell_volume 23540(2)
_computing_cell_refinement 'SMART-NT 5.6 (Bruker AXS Inc., 2000)'
_computing_data_collection 'SMART-NT 5.6 (Bruker AXS Inc., 2000)'
_computing_data_reduction 'SAINT+ 6.0 (Bruker AXS Inc., 2000)'
_computing_molecular_graphics 'SHELXTL 5.1 (Bruker AXS Inc., 1997)'
_computing_publication_material 'SHELXTL 5.1 (Bruker AXS Inc., 1997)'
_computing_structure_refinement 'SHELXTL 5.1 (Bruker AXS Inc., 1997)'
_computing_structure_solution 'SHELXTL 5.1 (Bruker AXS Inc., 1997)'
_diffrn_ambient_temperature 100(2)
_diffrn_detector_area_resol_mean 8.333
_diffrn_measured_fraction_theta_full 0.994
_diffrn_measured_fraction_theta_max 0.990
_diffrn_measurement_device_type 'Bruker SMART Apex'
_diffrn_measurement_method 'CCD area detector'
_diffrn_radiation_monochromator graphite
_diffrn_radiation_source 'rotating anode'
_diffrn_radiation_type MoK\a
_diffrn_radiation_wavelength 0.71073
_diffrn_reflns_av_R_equivalents 0.0930
_diffrn_reflns_av_sigmaI/netI 0.1648
_diffrn_reflns_limit_h_max 62
_diffrn_reflns_limit_h_min -25
_diffrn_reflns_limit_k_max 60
_diffrn_reflns_limit_k_min -62
_diffrn_reflns_limit_l_max 12
_diffrn_reflns_limit_l_min -12
_diffrn_reflns_number 30242
_diffrn_reflns_theta_full 25.00
_diffrn_reflns_theta_max 26.01
_diffrn_reflns_theta_min 1.96
_exptl_absorpt_coefficient_mu 1.026
_exptl_absorpt_correction_T_max 0.928
_exptl_absorpt_correction_T_min 0.772
_exptl_absorpt_correction_type multi-scan
_exptl_absorpt_process_details 'SADABS (Bruker AXS Inc., 2000)'
_exptl_crystal_colour brown
_exptl_crystal_density_diffrn 1.493
_exptl_crystal_density_method 'not measured'
_exptl_crystal_description needle
_exptl_crystal_F_000 10890
_exptl_crystal_size_max 0.42
_exptl_crystal_size_mid 0.04
_exptl_crystal_size_min 0.04
_refine_diff_density_max 0.806
_refine_diff_density_min -0.423
_refine_diff_density_rms 0.077
_refine_ls_extinction_method none
_refine_ls_goodness_of_fit_ref 0.989
_refine_ls_hydrogen_treatment constr
_refine_ls_matrix_type full
_refine_ls_number_parameters 656
_refine_ls_number_reflns 10197
_refine_ls_number_restraints 37
_refine_ls_restrained_S_all 0.993
_refine_ls_R_factor_all 0.1340
_refine_ls_R_factor_gt 0.0505
_refine_ls_shift/su_max 0.001
_refine_ls_shift/su_mean 0.000
_refine_ls_structure_factor_coef Fsqd
_refine_ls_weighting_details 'calc w=1/[\s^2^(Fo^2^)+(0.0215P)^2^+0.0000P] where P=(Fo^2^+2Fc^2^)/3'
_refine_ls_weighting_scheme calc
_refine_ls_wR_factor_gt 0.0841
_refine_ls_wR_factor_ref 0.0923
_reflns_number_gt 4636
_reflns_number_total 10197
_reflns_threshold_expression >2sigma(I)
_cod_data_source_file b518026k.txt
_cod_original_sg_symbol_H-M 'R -3'
_cod_original_formula_sum 'C38.60 H55.90 Mn4 N11.10 Na O16.10'
_cod_database_code 7101230

loop_
_symmetry_equiv_pos_as_xyz
'x, y, z'
'-y, x-y, z'
'-x+y, -x, z'
'x+2/3, y+1/3, z+1/3'
'-y+2/3, x-y+1/3, z+1/3'
'-x+y+2/3, -x+1/3, z+1/3'
'x+1/3, y+2/3, z+2/3'
'-y+1/3, x-y+2/3, z+2/3'
'-x+y+1/3, -x+2/3, z+2/3'
'-x, -y, -z'
'y, -x+y, -z'
'x-y, x, -z'
'-x+2/3, -y+1/3, -z+1/3'
'y+2/3, -x+y+1/3, -z+1/3'
'x-y+2/3, x+1/3, -z+1/3'
'-x+1/3, -y+2/3, -z+2/3'
'y+1/3, -x+y+2/3, -z+2/3'
'x-y+1/3, x+2/3, -z+2/3'

loop_
_atom_site_label
_atom_site_type_symbol
_atom_site_fract_x
_atom_site_fract_y
_atom_site_fract_z
_atom_site_U_iso_or_equiv
_atom_site_adp_type
_atom_site_occupancy
_atom_site_symmetry_multiplicity
_atom_site_calc_flag
_atom_site_refinement_flags
_atom_site_disorder_assembly
_atom_site_disorder_group
Mn1 Mn 0.228093(16) -0.000337(16) 0.55639(7) 0.02616(19) Uani 1 1 d . B .
Mn2 Mn 0.183576(16) -0.065812(16) 0.44098(7) 0.0298(2) Uani 1 1 d . B .
Mn3 Mn 0.161628(16) -0.054534(17) 0.70131(7) 0.0329(2) Uani 1 1 d . B .
Mn4 Mn 0.159157(18) -0.013282(18) 0.44849(8) 0.0467(3) Uani 1 1 d D . .
Na1 Na 0.22541(4) -0.06314(4) 0.70312(16) 0.0284(5) Uani 1 1 d . B .
O1 O 0.19325(6) -0.03877(6) 0.5800(3) 0.0240(7) Uani 1 1 d . . .
O2 O 0.22499(7) 0.02116(7) 0.7270(3) 0.0385(9) Uani 1 1 d . . .
O3 O 0.18374(8) -0.01635(8) 0.8241(3) 0.0484(11) Uani 1 1 d . . .
C1 C 0.20673(13) 0.00955(14) 0.8190(5) 0.0445(15) Uani 1 1 d . . .
C2 C 0.21417(12) 0.02921(13) 0.9363(5) 0.073(2) Uani 1 1 d . . .
H2A H 0.1951 0.0246 0.9787 0.110 Uiso 1 1 calc R . .
H2B H 0.2254 0.0509 0.9130 0.110 Uiso 1 1 calc R . .
H2C H 0.2268 0.0247 0.9927 0.110 Uiso 1 1 calc R . .
O4 O 0.20664(7) 0.01511(7) 0.4618(3) 0.0344(9) Uani 1 1 d . B .
C3 C 0.22471(12) 0.04621(12) 0.4298(5) 0.0499(16) Uani 1 1 d . . .
H3 H 0.2252 0.0585 0.5040 0.060 Uiso 1 1 calc R C .
C4 C 0.25700(11) 0.05390(11) 0.4034(4) 0.0347(13) Uani 1 1 d . C .
H4A H 0.2586 0.0474 0.3177 0.042 Uiso 1 1 calc R . .
H4B H 0.2711 0.0762 0.4109 0.042 Uiso 1 1 calc R . .
N1 N 0.26480(9) 0.03739(8) 0.4962(3) 0.0257(10) Uani 1 1 d . . .
C5 C 0.29225(11) 0.04685(10) 0.5299(4) 0.0257(12) Uani 1 1 d . C .
H5 H 0.3075 0.0652 0.4917 0.031 Uiso 1 1 calc R . .
C6 C 0.30296(10) 0.03281(10) 0.6203(4) 0.0221(11) Uani 1 1 d . . .
C7 C 0.33363(10) 0.04859(10) 0.6563(4) 0.0236(12) Uani 1 1 d . C .
H7 H 0.3473 0.0675 0.6172 0.028 Uiso 1 1 calc R . .
C8 C 0.34436(11) 0.03716(10) 0.7478(4) 0.0288(12) Uani 1 1 d . . .
H8 H 0.3654 0.0478 0.7707 0.035 Uiso 1 1 calc R C .
C9 C 0.32377(10) 0.00950(10) 0.8067(4) 0.0276(12) Uani 1 1 d . C .
H9 H 0.3309 0.0015 0.8707 0.033 Uiso 1 1 calc R . .
C10 C 0.29368(10) -0.00603(10) 0.7732(4) 0.0215(11) Uani 1 1 d . . .
C11 C 0.28207(10) 0.00470(10) 0.6760(4) 0.0211(11) Uani 1 1 d . C .
O5 O 0.25329(6) -0.01237(6) 0.6439(3) 0.0226(8) Uani 1 1 d . . .
O6 O 0.27186(7) -0.03303(7) 0.8289(3) 0.0275(8) Uani 1 1 d . B .
C12 C 0.27775(12) -0.03739(11) 0.9551(4) 0.0485(16) Uani 1 1 d . . .
H12A H 0.2611 -0.0571 0.9856 0.073 Uiso 1 1 calc R C .
H12B H 0.2790 -0.0208 1.0069 0.073 Uiso 1 1 calc R . .
H12C H 0.2972 -0.0373 0.9597 0.073 Uiso 1 1 calc R . .
C13 C 0.21162(12) 0.05518(12) 0.3213(5) 0.0549(17) Uani 1 1 d . C .
H13A H 0.1907 0.0504 0.3416 0.082 Uiso 1 1 calc R . .
H13B H 0.2112 0.0438 0.2466 0.082 Uiso 1 1 calc R . .
H13C H 0.2244 0.0772 0.3055 0.082 Uiso 1 1 calc R . .
O7 O 0.16089(7) -0.05011(7) 0.3604(3) 0.0379(9) Uani 1 1 d . B .
C14 C 0.14836(14) -0.06365(13) 0.2407(5) 0.0595(18) Uani 1 1 d . . .
H14 H 0.1294 -0.0626 0.2239 0.071 Uiso 1 1 calc R C .
C24 C 0.17287(17) -0.04542(16) 0.1380(6) 0.118(3) Uani 1 1 d . C .
H24A H 0.1784 -0.0238 0.1408 0.177 Uiso 1 1 calc R . .
H24B H 0.1645 -0.0539 0.0555 0.177 Uiso 1 1 calc R . .
H24C H 0.1912 -0.0471 0.1534 0.177 Uiso 1 1 calc R . .
C15 C 0.14102(16) -0.09570(14) 0.2428(6) 0.081(2) Uani 1 1 d . C .
H15A H 0.1381 -0.1039 0.1567 0.097 Uiso 1 1 calc R . .
H15B H 0.1220 -0.1084 0.2911 0.097 Uiso 1 1 calc R . .
N2 N 0.16790(10) -0.09576(10) 0.3042(4) 0.0471(13) Uani 1 1 d . . .
C16 C 0.17562(12) -0.11597(12) 0.2788(5) 0.0456(15) Uani 1 1 d . C .
H16 H 0.1649 -0.1297 0.2124 0.055 Uiso 1 1 calc R . .
C17 C 0.19865(11) -0.11972(10) 0.3407(5) 0.0299(13) Uani 1 1 d . . .
C18 C 0.20687(12) -0.14026(11) 0.2894(5) 0.0409(15) Uani 1 1 d . C .
H18 H 0.1963 -0.1520 0.2179 0.049 Uiso 1 1 calc R . .
C19 C 0.22974(13) -0.14344(11) 0.3411(5) 0.0442(16) Uani 1 1 d . . .
H19 H 0.2352 -0.1574 0.3062 0.053 Uiso 1 1 calc R C .
C20 C 0.24530(12) -0.12596(11) 0.4462(5) 0.0409(15) Uani 1 1 d . C .
H20 H 0.2618 -0.1276 0.4805 0.049 Uiso 1 1 calc R . .
C21 C 0.23697(11) -0.10654(11) 0.5001(5) 0.0303(13) Uani 1 1 d . . .
C22 C 0.21300(11) -0.10284(10) 0.4501(4) 0.0261(12) Uani 1 1 d . C .
O8 O 0.20538(7) -0.08465(7) 0.5075(3) 0.0287(8) Uani 1 1 d . . .
O9 O 0.25078(7) -0.08867(7) 0.6048(3) 0.0323(8) Uani 1 1 d . B .
C23 C 0.27773(10) -0.08824(11) 0.6503(5) 0.0418(14) Uani 1 1 d . . .
H23A H 0.2854 -0.0751 0.7245 0.063 Uiso 1 1 calc R C .
H23B H 0.2935 -0.0802 0.5852 0.063 Uiso 1 1 calc R . .
H23C H 0.2727 -0.1091 0.6725 0.063 Uiso 1 1 calc R . .
O10 O 0.14064(7) -0.03766(8) 0.6151(3) 0.0469(10) Uani 1 1 d . B .
C25 C 0.10922(17) -0.0502(2) 0.6528(8) 0.100(3) Uani 1 1 d . . .
H25 H 0.1037 -0.0337 0.6449 0.120 Uiso 1 1 calc R A 1
C35A C 0.0893(3) -0.0750(3) 0.5731(12) 0.054(3) Uiso 0.50 1 d P B 1
H35A H 0.0925 -0.0680 0.4860 0.081 Uiso 0.50 1 calc PR B 1
H35B H 0.0680 -0.0824 0.5968 0.081 Uiso 0.50 1 calc PR B 1
H35C H 0.0939 -0.0917 0.5817 0.081 Uiso 0.50 1 calc PR B 1
C35B C 0.0899(8) -0.0567(8) 0.550(3) 0.37(2) Uiso 0.50 1 d P B 2
H35D H 0.0941 -0.0687 0.4887 0.554 Uiso 0.50 1 calc PR B 2
H35E H 0.0937 -0.0375 0.5110 0.554 Uiso 0.50 1 calc PR B 2
H35F H 0.0686 -0.0684 0.5770 0.554 Uiso 0.50 1 calc PR B 2
C26 C 0.10598(15) -0.05947(17) 0.7852(7) 0.089(2) Uani 1 1 d . B .
H26A H 0.1135 -0.0413 0.8401 0.107 Uiso 1 1 calc R . .
H26B H 0.0842 -0.0737 0.8052 0.107 Uiso 1 1 calc R . .
N3 N 0.12396(9) -0.07448(11) 0.8047(4) 0.0476(13) Uani 1 1 d . . .
C27 C 0.11458(12) -0.09907(14) 0.8685(5) 0.0481(17) Uani 1 1 d . B .
H27 H 0.0946 -0.1081 0.9029 0.058 Uiso 1 1 calc R . .
C28 C 0.13169(13) -0.11389(13) 0.8918(5) 0.0409(15) Uani 1 1 d . . .
C29 C 0.11662(13) -0.14218(13) 0.9535(5) 0.0539(18) Uani 1 1 d . B .
H29 H 0.0956 -0.1507 0.9753 0.065 Uiso 1 1 calc R . .
C30 C 0.13154(14) -0.15780(13) 0.9831(5) 0.0547(18) Uani 1 1 d . . .
H30 H 0.1209 -0.1772 1.0231 0.066 Uiso 1 1 calc R B .
C31 C 0.16248(13) -0.14490(11) 0.9539(4) 0.0416(15) Uani 1 1 d . B .
H31 H 0.1731 -0.1553 0.9767 0.050 Uiso 1 1 calc R . .
C32 C 0.17763(12) -0.11756(12) 0.8930(4) 0.0332(13) Uani 1 1 d . . .
C33 C 0.16254(11) -0.10138(11) 0.8567(4) 0.0283(12) Uani 1 1 d . B .
O11 O 0.17808(7) -0.07530(7) 0.7960(3) 0.0315(8) Uani 1 1 d . . .
O12 O 0.20796(7) -0.10302(7) 0.8596(3) 0.0344(9) Uani 1 1 d . B .
C34 C 0.22553(11) -0.11577(11) 0.9097(5) 0.0427(15) Uani 1 1 d . . .
H34A H 0.2466 -0.1040 0.8792 0.064 Uiso 1 1 calc R B .
H34B H 0.2165 -0.1371 0.8829 0.064 Uiso 1 1 calc R . .
H34C H 0.2254 -0.1148 1.0012 0.064 Uiso 1 1 calc R . .
N11 N 0.22933(9) -0.02705(9) 0.3721(4) 0.0310(11) Uani 1 1 d . . .
N12 N 0.24272(10) -0.01319(10) 0.2796(4) 0.0355(11) Uani 1 1 d . C .
N13 N 0.25640(12) 0.00076(11) 0.1919(4) 0.0591(15) Uani 1 1 d . . .
N14 N 0.14189(8) -0.09743(9) 0.5629(4) 0.0314(11) Uani 1 1 d . . .
N15 N 0.13766(9) -0.12258(10) 0.5861(4) 0.0289(10) Uani 1 1 d . B .
N16 N 0.13305(9) -0.14703(10) 0.6078(4) 0.0394(12) Uani 1 1 d . . .
N17A N 0.1329(3) -0.0077(3) 0.3047(13) 0.065(5) Uiso 0.56 1 d PDU C 1
N18A N 0.1403(2) 0.0114(3) 0.2111(11) 0.095(3) Uiso 0.56 1 d PDU C 1
N19A N 0.1501(2) 0.0323(2) 0.1251(11) 0.078(3) Uiso 0.56 1 d PDU C 1
N17B N 0.1281(12) 0.0002(12) 0.338(5) 0.128(15) Uiso 0.14 1 d PDU C 2
N18B N 0.1035(10) -0.0048(11) 0.292(6) 0.153(15) Uiso 0.14 1 d PDU C 2
N19B N 0.0797(11) -0.0246(13) 0.236(5) 0.16(2) Uiso 0.14 1 d PDU C 2
O14C O 0.1390(4) -0.0081(4) 0.2699(18) 0.065(7) Uiso 0.30 1 d PDU C 3
C37C C 0.1100(6) -0.0250(5) 0.271(3) 0.169(12) Uiso 0.30 1 d PDU C 3
O15C O 0.1080(6) -0.0257(6) 0.385(3) 0.188(9) Uiso 0.30 1 d PDU C 3
C38C C 0.0767(5) -0.0469(5) 0.219(2) 0.065(6) Uiso 0.30 1 d PD C 3
O13 O 0.15370(10) 0.02380(10) 0.5328(5) 0.0868(15) Uani 1 1 d . C .
H13 H 0.1424 0.0310 0.4868 0.104 Uiso 1 1 calc R . .
C36 C 0.1661(2) 0.0381(2) 0.6536(8) 0.148(4) Uani 1 1 d . . .
H36A H 0.1607 0.0539 0.6697 0.223 Uiso 1 1 calc R C .
H36B H 0.1884 0.0473 0.6528 0.223 Uiso 1 1 calc R . .
H36C H 0.1574 0.0225 0.7196 0.223 Uiso 1 1 calc R . .
O41A O 0.1356(5) 0.0758(5) -0.106(2) 0.211(9) Uiso 0.35 1 d PU . .
O41B O 0.1597(4) 0.0595(5) -0.0545(18) 0.192(7) Uiso 0.40 1 d PU C .
O41C O 0.1440(8) 0.0325(9) 0.011(4) 0.202(12) Uiso 0.25 1 d PU . .
C41A C 0.1188(12) 0.0420(12) -0.071(5) 0.219(19) Uiso 0.25 1 d PU C .
C41B C 0.1352(11) 0.0047(12) -0.001(5) 0.203(19) Uiso 0.25 1 d PU C .
O42 O 0.0962(3) 0.0209(3) 0.5477(15) 0.349(6) Uiso 1 1 d U . .
C42A C 0.0859(6) 0.0134(6) 0.415(3) 0.378(14) Uiso 0.75 1 d PU . .
C42B C 0.0843(15) 0.0364(17) 0.678(7) 0.31(3) Uiso 0.25 1 d P . .
O43A O 0.0538(10) -0.0191(11) 0.869(5) 0.287(16) Uiso 0.30 1 d PU . .
O43B O 0.0701(9) 0.0046(10) 0.770(4) 0.204(15) Uiso 0.20 1 d PU . .
C43A C 0.0418(13) -0.0123(14) 0.917(5) 0.27(2) Uiso 0.30 1 d PU . .
C43B C 0.0353(16) -0.0388(15) 0.798(6) 0.21(2) Uiso 0.20 1 d PU . .

loop_
_atom_site_aniso_label
_atom_site_aniso_U_11
_atom_site_aniso_U_22
_atom_site_aniso_U_33
_atom_site_aniso_U_23
_atom_site_aniso_U_13
_atom_site_aniso_U_12
Mn1 0.0304(4) 0.0268(4) 0.0222(5) 0.0005(4) -0.0022(4) 0.0149(4)
Mn2 0.0372(5) 0.0332(5) 0.0200(5) -0.0045(4) -0.0081(4) 0.0183(4)
Mn3 0.0278(5) 0.0374(5) 0.0305(5) -0.0058(4) 0.0020(4) 0.0142(4)
Mn4 0.0442(6) 0.0448(5) 0.0569(6) -0.0026(5) -0.0161(5) 0.0267(5)
Na1 0.0309(11) 0.0290(11) 0.0209(11) 0.0037(9) -0.0024(9) 0.0119(9)
O1 0.0222(18) 0.0316(19) 0.0192(18) -0.0047(16) -0.0046(15) 0.0143(16)
O2 0.033(2) 0.037(2) 0.035(2) -0.0150(19) 0.0037(19) 0.0105(18)
O3 0.039(2) 0.043(2) 0.037(2) -0.016(2) 0.0091(19) 0.001(2)
C1 0.040(4) 0.054(4) 0.041(4) -0.017(3) 0.001(3) 0.025(3)
C2 0.057(4) 0.071(5) 0.061(5) -0.036(4) 0.013(4) 0.008(4)
O4 0.038(2) 0.028(2) 0.039(2) 0.0035(18) -0.0067(18) 0.0173(17)
C3 0.055(4) 0.044(4) 0.053(4) 0.020(3) -0.004(3) 0.026(3)
C4 0.043(3) 0.039(3) 0.029(3) 0.005(3) -0.008(3) 0.026(3)
N1 0.034(3) 0.029(2) 0.017(2) 0.0037(19) 0.002(2) 0.019(2)
C5 0.035(3) 0.020(3) 0.019(3) -0.003(2) 0.005(3) 0.012(3)
C6 0.030(3) 0.023(3) 0.016(3) -0.002(2) 0.000(2) 0.016(3)
C7 0.024(3) 0.015(3) 0.025(3) 0.003(2) 0.010(2) 0.006(2)
C8 0.026(3) 0.028(3) 0.032(3) -0.005(3) -0.003(3) 0.013(3)
C9 0.033(3) 0.033(3) 0.014(3) -0.002(2) -0.005(2) 0.015(3)
C10 0.025(3) 0.022(3) 0.015(3) -0.002(2) 0.001(2) 0.010(2)
C11 0.031(3) 0.024(3) 0.013(3) 0.000(2) 0.002(2) 0.017(3)
O5 0.0175(18) 0.0235(18) 0.0202(19) 0.0003(15) -0.0040(15) 0.0052(15)
O6 0.030(2) 0.0301(19) 0.0152(19) 0.0084(16) -0.0031(16) 0.0101(17)
C12 0.060(4) 0.038(3) 0.025(3) 0.007(3) -0.003(3) 0.007(3)
C13 0.061(4) 0.055(4) 0.054(4) 0.004(3) -0.008(3) 0.033(3)
O7 0.047(2) 0.043(2) 0.030(2) -0.0069(18) -0.0176(18) 0.0272(19)
C14 0.081(5) 0.056(4) 0.042(4) -0.010(4) -0.028(4) 0.035(4)
C24 0.135(7) 0.115(7) 0.058(5) -0.007(5) -0.034(5) 0.028(6)
C15 0.120(6) 0.072(5) 0.055(5) -0.022(4) -0.050(4) 0.051(5)
N2 0.075(4) 0.047(3) 0.029(3) -0.014(2) -0.020(3) 0.037(3)
C16 0.057(4) 0.039(4) 0.024(3) -0.012(3) 0.002(3) 0.011(3)
C17 0.033(3) 0.021(3) 0.028(3) 0.000(3) 0.007(3) 0.007(3)
C18 0.047(4) 0.026(3) 0.038(4) 0.004(3) 0.019(3) 0.010(3)
C19 0.060(4) 0.032(3) 0.040(4) 0.004(3) 0.029(3) 0.022(3)
C20 0.049(4) 0.036(3) 0.045(4) 0.019(3) 0.026(3) 0.027(3)
C21 0.032(3) 0.031(3) 0.026(3) 0.013(3) 0.010(3) 0.013(3)
C22 0.032(3) 0.021(3) 0.020(3) 0.004(2) 0.012(3) 0.010(2)
O8 0.041(2) 0.0289(19) 0.022(2) -0.0049(16) -0.0005(16) 0.0218(17)
O9 0.030(2) 0.036(2) 0.032(2) 0.0100(18) 0.0046(18) 0.0168(17)
C23 0.031(3) 0.049(4) 0.048(4) 0.016(3) 0.005(3) 0.021(3)
O10 0.031(2) 0.054(2) 0.063(3) -0.002(2) 0.004(2) 0.027(2)
C25 0.072(6) 0.147(8) 0.107(7) 0.032(7) 0.014(6) 0.075(6)
C26 0.064(5) 0.147(7) 0.081(6) 0.021(5) 0.027(5) 0.071(5)
N3 0.028(3) 0.059(3) 0.048(3) -0.019(3) 0.004(3) 0.015(3)
C27 0.030(4) 0.055(4) 0.029(4) -0.013(3) 0.011(3) -0.001(3)
C28 0.040(4) 0.040(4) 0.019(3) -0.014(3) -0.001(3) 0.001(3)
C29 0.045(4) 0.047(4) 0.026(4) -0.017(3) 0.011(3) -0.010(3)
C30 0.067(5) 0.035(4) 0.021(4) -0.002(3) 0.005(3) -0.006(4)
C31 0.055(4) 0.032(3) 0.015(3) -0.001(3) -0.006(3) 0.004(3)
C32 0.031(3) 0.035(3) 0.009(3) -0.002(3) -0.002(2) -0.002(3)
C33 0.029(3) 0.029(3) 0.010(3) -0.004(2) -0.004(2) 0.001(3)
O11 0.0268(19) 0.035(2) 0.020(2) 0.0056(17) 0.0044(16) 0.0057(17)
O12 0.042(2) 0.034(2) 0.019(2) 0.0064(16) -0.0042(17) 0.0121(19)
C34 0.053(4) 0.041(3) 0.030(3) 0.007(3) -0.006(3) 0.021(3)
N11 0.036(3) 0.038(3) 0.020(3) 0.001(2) 0.000(2) 0.020(2)
N12 0.047(3) 0.039(3) 0.026(3) -0.006(2) -0.002(3) 0.026(3)
N13 0.096(4) 0.063(4) 0.026(3) 0.017(3) 0.029(3) 0.046(3)
N14 0.032(3) 0.030(3) 0.029(3) -0.002(2) -0.004(2) 0.014(2)
N15 0.027(3) 0.037(3) 0.016(3) -0.009(2) -0.005(2) 0.011(3)
N16 0.047(3) 0.036(3) 0.027(3) -0.002(2) 0.006(2) 0.015(3)
O13 0.090(4) 0.073(3) 0.119(4) 0.017(3) 0.005(3) 0.057(3)
C36 0.206(11) 0.170(10) 0.126(9) -0.021(7) 0.017(8) 0.137(9)

loop_
_atom_type_symbol
_atom_type_description
_atom_type_scat_dispersion_real
_atom_type_scat_dispersion_imag
_atom_type_scat_source
C C 0.0033 0.0016 'International Tables Vol C Tables 4.2.6.8 and 6.1.1.4'
H H 0.0000 0.0000 'International Tables Vol C Tables 4.2.6.8 and 6.1.1.4'
N N 0.0061 0.0033 'International Tables Vol C Tables 4.2.6.8 and 6.1.1.4'
O O 0.0106 0.0060 'International Tables Vol C Tables 4.2.6.8 and 6.1.1.4'
Na Na 0.0362 0.0249 'International Tables Vol C Tables 4.2.6.8 and 6.1.1.4'
Mn Mn 0.3368 0.7283 'International Tables Vol C Tables 4.2.6.8 and 6.1.1.4'

loop_
_geom_angle_atom_site_label_1
_geom_angle_atom_site_label_2
_geom_angle_atom_site_label_3
_geom_angle
_geom_angle_site_symmetry_1
O1 Mn1 O5 91.98(12) .
O1 Mn1 O4 93.65(13) .
O5 Mn1 O4 174.10(14) .
O1 Mn1 N1 168.30(14) .
O5 Mn1 N1 90.79(14) .
O4 Mn1 N1 83.34(15) .
O1 Mn1 O2 98.02(12) .
O5 Mn1 O2 88.42(12) .
O4 Mn1 O2 92.56(13) .
N1 Mn1 O2 93.41(14) .
O1 Mn1 N11 78.70(13) .
O5 Mn1 N11 90.89(12) .
O4 Mn1 N11 88.47(13) .
N1 Mn1 N11 89.90(14) .
O2 Mn1 N11 176.63(14) .
O1 Mn1 Mn2 33.34(9) .
O5 Mn1 Mn2 95.58(9) .
O4 Mn1 Mn2 88.17(9) .
N1 Mn1 Mn2 135.02(11) .
O2 Mn1 Mn2 131.14(9) .
N11 Mn1 Mn2 45.65(10) .
O1 Mn1 Na1 53.62(9) .
O5 Mn1 Na1 38.41(9) .
O4 Mn1 Na1 147.06(10) .
N1 Mn1 Na1 127.79(12) .
O2 Mn1 Na1 95.52(10) .
N11 Mn1 Na1 81.92(10) .
Mn2 Mn1 Na1 62.75(3) .
O7 Mn2 O1 92.71(13) .
O7 Mn2 O8 173.84(14) .
O1 Mn2 O8 93.45(12) .
O7 Mn2 N2 83.55(16) .
O1 Mn2 N2 172.36(16) .
O8 Mn2 N2 90.32(16) .
O7 Mn2 N11 93.38(14) .
O1 Mn2 N11 81.43(13) .
O8 Mn2 N11 87.66(13) .
N2 Mn2 N11 105.38(16) .
O7 Mn2 N14 90.79(14) .
O1 Mn2 N14 82.69(13) .
O8 Mn2 N14 89.87(13) .
N2 Mn2 N14 90.68(16) .
N11 Mn2 N14 163.76(14) .
O7 Mn2 Mn3 89.20(10) .
O1 Mn2 Mn3 33.93(8) .
O8 Mn2 Mn3 95.85(9) .
N2 Mn2 Mn3 139.00(14) .
N11 Mn2 Mn3 115.33(10) .
N14 Mn2 Mn3 48.99(10) .
O7 Mn2 Mn1 90.16(10) .
O1 Mn2 Mn1 32.62(8) .
O8 Mn2 Mn1 95.09(9) .
N2 Mn2 Mn1 153.45(13) .
N11 Mn2 Mn1 49.12(10) .
N14 Mn2 Mn1 115.24(10) .
Mn3 Mn2 Mn1 66.29(2) .
O7 Mn2 Na1 146.52(10) .
O1 Mn2 Na1 53.84(9) .
O8 Mn2 Na1 39.63(9) .
N2 Mn2 Na1 129.43(14) .
N11 Mn2 Na1 83.82(10) .
N14 Mn2 Na1 84.06(10) .
Mn3 Mn2 Na1 62.67(3) .
Mn1 Mn2 Na1 62.94(3) .
O1 Mn3 O10 91.16(14) .
O1 Mn3 O11 95.03(12) .
O10 Mn3 O11 173.03(14) .
O1 Mn3 N3 170.54(16) .
O10 Mn3 N3 83.72(18) .
O11 Mn3 N3 89.70(18) .
O1 Mn3 O3 95.31(13) .
O10 Mn3 O3 92.94(15) .
O11 Mn3 O3 89.68(14) .
N3 Mn3 O3 92.90(16) .
O1 Mn3 N14 80.66(13) .
O10 Mn3 N14 91.83(14) .
O11 Mn3 N14 86.03(13) .
N3 Mn3 N14 91.52(15) .
O3 Mn3 N14 173.82(13) .
O1 Mn3 Mn2 34.19(8) .
O10 Mn3 Mn2 88.67(11) .
O11 Mn3 Mn2 94.65(9) .
N3 Mn3 Mn2 137.31(12) .
O3 Mn3 Mn2 129.49(10) .
N14 Mn3 Mn2 46.69(9) .
O1 Mn3 Na1 54.23(9) .
O10 Mn3 Na1 145.39(11) .
O11 Mn3 Na1 40.91(9) .
N3 Mn3 Na1 130.48(16) .
O3 Mn3 Na1 90.61(10) .
N14 Mn3 Na1 83.23(10) .
Mn2 Mn3 Na1 63.19(3) .
O4 Mn4 O10 111.39(13) .
O4 Mn4 O7 95.46(12) .
O10 Mn4 O7 93.72(13) .
O4 Mn4 N17A 122.1(4) .
O10 Mn4 N17A 124.3(4) .
O7 Mn4 N17A 95.5(4) .
O4 Mn4 O13 88.71(14) .
O10 Mn4 O13 86.69(15) .
O7 Mn4 O13 175.33(15) .
N17A Mn4 O13 80.5(4) .
O4 Mn4 O14C 114.1(5) .
O10 Mn4 O14C 134.2(5) .
O7 Mn4 O14C 86.7(5) .
N17A Mn4 O14C 12.6(6) .
O13 Mn4 O14C 89.7(5) .
O4 Mn4 N17B 122.9(15) .
O10 Mn4 N17B 115.9(17) .
O7 Mn4 N17B 111.0(14) .
N17A Mn4 N17B 16.4(16) .
O13 Mn4 N17B 64.7(14) .
O14C Mn4 N17B 28.2(16) .
O4 Mn4 O15C 154.3(6) .
O10 Mn4 O15C 88.9(7) .
O7 Mn4 O15C 98.9(6) .
N17A Mn4 O15C 35.5(7) .
O13 Mn4 O15C 76.4(6) .
O14C Mn4 O15C 46.2(8) .
N17B Mn4 O15C 31.5(15) .
O5 Na1 O8 98.69(11) .
O5 Na1 O11 112.24(12) .
O8 Na1 O11 96.27(12) .
O5 Na1 O12 151.45(13) .
O8 Na1 O12 109.86(12) .
O11 Na1 O12 66.03(12) .
O5 Na1 O6 66.50(10) .
O8 Na1 O6 146.34(13) .
O11 Na1 O6 117.18(12) .
O12 Na1 O6 88.47(12) .
O5 Na1 O9 105.98(12) .
O8 Na1 O9 65.95(11) .
O11 Na1 O9 139.96(13) .
O12 Na1 O9 85.91(12) .
O6 Na1 O9 88.43(12) .
O5 Na1 O1 63.28(9) .
O8 Na1 O1 64.74(10) .
O11 Na1 O1 65.23(10) .
O12 Na1 O1 129.76(12) .
O6 Na1 O1 124.55(11) .
O9 Na1 O1 126.51(12) .
O5 Na1 Mn3 87.03(8) .
O8 Na1 Mn3 80.79(8) .
O11 Na1 Mn3 32.07(8) .
O12 Na1 Mn3 97.70(10) .
O6 Na1 Mn3 125.80(9) .
O9 Na1 Mn3 145.53(10) .
O1 Na1 Mn3 33.24(6) .
O5 Na1 Mn2 80.95(8) .
O8 Na1 Mn2 31.44(8) .
O11 Na1 Mn2 79.28(9) .
O12 Na1 Mn2 124.42(10) .
O6 Na1 Mn2 147.01(9) .
O9 Na1 Mn2 95.73(9) .
O1 Na1 Mn2 33.31(6) .
Mn3 Na1 Mn2 54.13(3) .
O5 Na1 Mn1 30.83(7) .
O8 Na1 Mn1 80.21(8) .
O11 Na1 Mn1 90.01(9) .
O12 Na1 Mn1 154.45(10) .
O6 Na1 Mn1 95.34(8) .
O9 Na1 Mn1 119.38(9) .
O1 Na1 Mn1 32.49(6) .
Mn3 Na1 Mn1 59.83(3) .
Mn2 Na1 Mn1 54.32(3) .
Mn1 O1 Mn3 133.17(16) .
Mn1 O1 Mn2 114.05(14) .
Mn3 O1 Mn2 111.88(14) .
Mn1 O1 Na1 93.89(11) .
Mn3 O1 Na1 92.54(11) .
Mn2 O1 Na1 92.85(11) .
C1 O2 Mn1 129.6(3) .
C1 O3 Mn3 135.8(4) .
O3 C1 O2 126.8(5) .
O3 C1 C2 116.4(5) .
O2 C1 C2 116.8(5) .
C3 O4 Mn1 113.6(3) .
C3 O4 Mn4 128.9(3) .
Mn1 O4 Mn4 116.44(15) .
O4 C3 C4 110.4(4) .
O4 C3 C13 112.6(4) .
C4 C3 C13 111.0(5) .
N1 C4 C3 106.9(4) .
C5 N1 C4 121.9(4) .
C5 N1 Mn1 125.9(3) .
C4 N1 Mn1 112.1(3) .
N1 C5 C6 127.4(5) .
C7 C6 C11 121.1(4) .
C7 C6 C5 118.8(4) .
C11 C6 C5 119.9(4) .
C8 C7 C6 120.9(4) .
C7 C8 C9 119.0(4) .
C10 C9 C8 120.7(4) .
C9 C10 O6 124.1(4) .
C9 C10 C11 121.6(4) .
O6 C10 C11 114.3(4) .
O5 C11 C6 125.2(4) .
O5 C11 C10 118.2(4) .
C6 C11 C10 116.6(4) .
C11 O5 Mn1 128.0(3) .
C11 O5 Na1 121.1(3) .
Mn1 O5 Na1 110.76(13) .
C10 O6 C12 115.8(3) .
C10 O6 Na1 114.5(2) .
C12 O6 Na1 129.2(3) .
C14 O7 Mn2 114.8(3) .
C14 O7 Mn4 127.5(3) .
Mn2 O7 Mn4 117.52(15) .
O7 C14 C15 108.6(5) .
O7 C14 C24 108.4(5) .
C15 C14 C24 110.4(6) .
C14 C15 N2 106.1(5) .
C16 N2 C15 122.5(5) .
C16 N2 Mn2 126.9(4) .
C15 N2 Mn2 109.9(3) .
N2 C16 C17 126.4(5) .
C18 C17 C22 121.0(5) .
C18 C17 C16 118.4(5) .
C22 C17 C16 120.6(5) .
C19 C18 C17 120.6(5) .
C18 C19 C20 119.5(5) .
C21 C20 C19 120.8(5) .
C20 C21 O9 124.7(5) .
C20 C21 C22 121.5(5) .
O9 C21 C22 113.8(4) .
O8 C22 C17 124.6(5) .
O8 C22 C21 118.9(4) .
C17 C22 C21 116.5(5) .
C22 O8 Mn2 128.0(3) .
C22 O8 Na1 122.2(3) .
Mn2 O8 Na1 108.93(14) .
C21 O9 C23 116.6(4) .
C21 O9 Na1 117.5(3) .
C23 O9 Na1 125.8(3) .
C25 O10 Mn3 114.0(4) .
C25 O10 Mn4 124.3(4) .
Mn3 O10 Mn4 119.39(16) .
C35B C25 C35A 39.0(15) .
C35B C25 O10 111.5(16) .
C35A C25 O10 110.6(8) .
C35B C25 C26 136.9(17) .
C35A C25 C26 112.1(9) .
O10 C25 C26 109.3(6) .
N3 C26 C25 107.7(5) .
C27 N3 C26 123.7(5) .
C27 N3 Mn3 125.8(4) .
C26 N3 Mn3 110.1(4) .
N3 C27 C28 125.2(5) .
C29 C28 C33 119.8(6) .
C29 C28 C27 117.2(6) .
C33 C28 C27 123.0(5) .
C30 C29 C28 121.3(6) .
C29 C30 C31 119.2(5) .
C32 C31 C30 120.7(6) .
C31 C32 O12 125.2(5) .
C31 C32 C33 121.5(5) .
O12 C32 C33 113.4(4) .
O11 C33 C28 123.5(5) .
O11 C33 C32 119.1(4) .
C28 C33 C32 117.4(5) .
C33 O11 Mn3 127.0(3) .
C33 O11 Na1 119.0(3) .
Mn3 O11 Na1 107.02(14) .
C32 O12 C34 115.9(4) .
C32 O12 Na1 118.0(3) .
C34 O12 Na1 125.6(3) .
N12 N11 Mn2 142.9(3) .
N12 N11 Mn1 120.8(3) .
Mn2 N11 Mn1 85.23(14) .
N13 N12 N11 178.1(6) .
N15 N14 Mn2 117.8(3) .
N15 N14 Mn3 127.0(3) .
Mn2 N14 Mn3 84.32(13) .
N16 N15 N14 178.8(5) .
N18A N17A Mn4 133.0(10) .
N19A N18A N17A 174.0(13) .
O41C N19A N18A 134(2) .
O41C N19A C41B 44(2) .
N18A N19A C41B 93.5(18) .
N18B N17B Mn4 154(5) .
N17B N18B N19B 144(4) .
C37C O14C Mn4 110.6(18) .
O15C C37C O14C 95(3) .
O15C C37C C38C 107(3) .
O14C C37C C38C 158(3) .
C37C O15C Mn4 102(2) .
O41A C38C C37C 115(2) 11
C36 O13 Mn4 125.0(4) .
C38C O41A C41A 104(3) 12
O41C O41B C41A 67(2) .
C41B O41C N19A 93(4) .
C41B O41C O41B 140(4) .
N19A O41C O41B 119(3) .
C41B O41C C41A 110(4) .
N19A O41C C41A 133(3) .
O41B O41C C41A 68(2) .
O41A C41A O41C 110(4) .
O41A C41A O41B 67(2) .
O41C C41A O41B 45.0(18) .
O41C C41B N19A 44(3) .
C42A O42 C42B 133(3) .
O43B C42B O42 96(4) .
C43A O43A C43B 105(7) .
C43A O43A O43B 106(7) .
C43B O43A O43B 96(5) .
O43A O43B C42B 164(5) .
O43A C43A C43B 42(4) .
O43A C43B C43A 33(3) .

loop_
_geom_bond_atom_site_label_1
_geom_bond_atom_site_label_2
_geom_bond_distance
_geom_bond_site_symmetry_2
Mn1 O1 1.871(3) .
Mn1 O5 1.905(3) .
Mn1 O4 1.908(3) .
Mn1 N1 1.984(4) .
Mn1 O2 2.167(3) .
Mn1 N11 2.405(4) .
Mn1 Mn2 3.1701(10) .
Mn1 Na1 3.4755(18) .
Mn2 O7 1.893(3) .
Mn2 O1 1.908(3) .
Mn2 O8 1.913(3) .
Mn2 N2 1.962(4) .
Mn2 N11 2.275(4) .
Mn2 N14 2.304(4) .
Mn2 Mn3 3.1502(10) .
Mn2 Na1 3.4695(18) .
Mn3 O1 1.895(3) .
Mn3 O10 1.896(3) .
Mn3 O11 1.917(3) .
Mn3 N3 1.983(4) .
Mn3 O3 2.128(3) .
Mn3 N14 2.389(4) .
Mn3 Na1 3.4535(18) .
Mn4 O4 2.091(3) .
Mn4 O10 2.100(4) .
Mn4 O7 2.122(3) .
Mn4 N17A 2.138(13) .
Mn4 O13 2.213(4) .
Mn4 O14C 2.24(2) .
Mn4 N17B 2.32(3) .
Mn4 O15C 2.43(3) .
Na1 O5 2.309(3) .
Na1 O8 2.339(3) .
Na1 O11 2.365(3) .
Na1 O12 2.418(3) .
Na1 O6 2.458(3) .
Na1 O9 2.459(4) .
Na1 O1 2.805(3) .
O2 C1 1.272(6) .
O3 C1 1.240(6) .
C1 C2 1.525(7) .
O4 C3 1.406(5) .
C3 C4 1.500(6) .
C3 C13 1.511(6) .
C4 N1 1.469(5) .
N1 C5 1.270(5) .
C5 C6 1.452(6) .
C6 C7 1.394(6) .
C6 C11 1.407(6) .
C7 C8 1.376(6) .
C8 C9 1.404(6) .
C9 C10 1.362(6) .
C10 O6 1.385(5) .
C10 C11 1.426(6) .
C11 O5 1.310(5) .
O6 C12 1.422(5) .
O7 C14 1.440(6) .
C14 C15 1.466(7) .
C14 C24 1.562(8) .
C15 N2 1.508(6) .
N2 C16 1.289(6) .
C16 C17 1.429(7) .
C17 C18 1.405(6) .
C17 C22 1.415(6) .
C18 C19 1.359(7) .
C19 C20 1.402(7) .
C20 C21 1.370(6) .
C21 O9 1.387(5) .
C21 C22 1.416(6) .
C22 O8 1.311(5) .
O9 C23 1.433(5) .
O10 C25 1.439(7) .
C25 C35B 1.40(3) .
C25 C35A 1.431(13) .
C25 C26 1.474(9) .
C26 N3 1.458(7) .
N3 C27 1.280(6) .
C27 C28 1.418(7) .
C28 C29 1.401(7) .
C28 C33 1.406(6) .
C29 C30 1.371(7) .
C30 C31 1.393(7) .
C31 C32 1.362(6) .
C32 O12 1.372(5) .
C32 C33 1.420(6) .
C33 O11 1.317(5) .
O12 C34 1.433(5) .
N11 N12 1.204(5) .
N12 N13 1.168(5) .
N14 N15 1.202(5) .
N15 N16 1.158(5) .
N17A N18A 1.307(17) .
N18A N19A 1.295(12) .
N19A O41C 1.25(3) .
N19A C41B 1.81(5) .
N17B N18B 1.234(19) .
N18B N19B 1.260(19) .
O14C C37C 1.27(2) .
C37C O15C 1.23(3) .
C37C C38C 1.58(2) .
C38C O41A 1.36(3) 11
O13 C36 1.458(8) .
O41A C38C 1.36(3) 12
O41A C41A 1.52(5) .
O41B O41C 1.38(3) .
O41B C41A 1.80(5) .
O41C C41B 1.25(5) .
O41C C41A 1.80(5) .
O42 C42A 1.50(3) .
O42 C42B 1.84(7) .
C42B O43B 1.70(6) .
O43A C43A 0.97(7) .
O43A C43B 1.22(7) .
O43A O43B 1.50(5) .
C43A C43B 1.75(8) .
